data_7249138
loop_
_publ_author_name
'Kawahata, Masatoshi'
'Hyodo, Tadashi'
'Kondo, Rina'
'Tominaga, Masahide'
'Yamaguchi, Kentaro'

_publ_section_title
;
 Inclusion of halobenzene in water-mediated hydrogen-bonded architectures
 built from a V-shaped host molecule
;
_journal_issue 32
_journal_name_full CrystEngComm
_journal_page_first 4272
_journal_page_last 4277
_journal_paper_doi 10.1039/D4CE00616J
_journal_volume 26
_journal_year 2024
_chemical_formula_sum 'C32 H38 Cl2 O7'
_chemical_formula_weight 605.52
_space_group_crystal_system triclinic
_space_group_IT_number 2
_space_group_name_Hall '-P 1'
_space_group_name_H-M_alt 'P -1'
_atom_sites_solution_hydrogens mixed
_audit_creation_method SHELXL-2019/3
_audit_update_record
;
2024-05-18 deposited with the CCDC.	2024-07-19 downloaded from the CCDC.
;
_cell_angle_alpha 111.592(4)
_cell_angle_beta 103.293(4)
_cell_angle_gamma 98.851(4)
_cell_formula_units_Z 2
_cell_length_a 9.710(4)
_cell_length_b 13.163(5)
_cell_length_c 13.202(5)
_cell_measurement_reflns_used 6866
_cell_measurement_temperature 100(2)
_cell_measurement_theta_max 26.82
_cell_measurement_theta_min 2.21
_cell_volume 1473.0(10)
_computing_cell_refinement 'SAINT (Bruker AXS, 2004)'
_computing_data_collection 'APEX2 (Bruker AXS, 2006)'
_computing_data_reduction 'SAINT (Bruker AXS, 2004)'
_computing_molecular_graphics 'ORTEP-3 for Windows (Farrugia, 1997)'
_computing_publication_material 'SHELXLE (H\"ubschle et al., 2011)'
_computing_structure_refinement 'SHELXL-2019/2 (Sheldrick, 2019)'
_computing_structure_solution 'SHELXT 2018/2 (Sheldrick, 2018)'
_diffrn_ambient_temperature 100(2)
_diffrn_detector_area_resol_mean 8.333
_diffrn_measured_fraction_theta_full 0.965
_diffrn_measured_fraction_theta_max 0.904
_diffrn_measurement_device_type 'Bruker APEX II CCD area detector'
_diffrn_measurement_method '\f and \w scans'
_diffrn_radiation_type MoK\a
_diffrn_radiation_wavelength 0.71073
_diffrn_reflns_av_R_equivalents 0.0395
_diffrn_reflns_av_unetI/netI 0.0553
_diffrn_reflns_Laue_measured_fraction_full 0.965
_diffrn_reflns_Laue_measured_fraction_max 0.904
_diffrn_reflns_limit_h_max 11
_diffrn_reflns_limit_h_min -11
_diffrn_reflns_limit_k_max 16
_diffrn_reflns_limit_k_min -16
_diffrn_reflns_limit_l_max 15
_diffrn_reflns_limit_l_min -16
_diffrn_reflns_number 13482
_diffrn_reflns_point_group_measured_fraction_full 0.965
_diffrn_reflns_point_group_measured_fraction_max 0.904
_diffrn_reflns_theta_full 25.242
_diffrn_reflns_theta_max 26.057
_diffrn_reflns_theta_min 1.725
_diffrn_source 'fine-focus sealed tube'
_exptl_absorpt_coefficient_mu 0.268
_exptl_absorpt_correction_T_max 0.9583
_exptl_absorpt_correction_T_min 0.8450
_exptl_absorpt_correction_type empirical
_exptl_absorpt_process_details 'SADABS Sheldrick 1996'
_exptl_crystal_colour colorless
_exptl_crystal_density_diffrn 1.365
_exptl_crystal_description prismatic
_exptl_crystal_F_000 640
_exptl_crystal_size_max 0.300
_exptl_crystal_size_mid 0.300
_exptl_crystal_size_min 0.200
_refine_diff_density_max 0.390
_refine_diff_density_min -0.466
_refine_diff_density_rms 0.064
_refine_ls_extinction_method none
_refine_ls_goodness_of_fit_ref 1.056
_refine_ls_hydrogen_treatment mixed
_refine_ls_matrix_type full
_refine_ls_number_parameters 382
_refine_ls_number_reflns 5250
_refine_ls_number_restraints 0
_refine_ls_restrained_S_all 1.056
_refine_ls_R_factor_all 0.0758
_refine_ls_R_factor_gt 0.0506
_refine_ls_shift/su_max 0.000
_refine_ls_shift/su_mean 0.000
_refine_ls_structure_factor_coef Fsqd
_refine_ls_weighting_details 'w=1/[\s^2^(Fo^2^)+(0.0545P)^2^+1.3920P] where P=(Fo^2^+2Fc^2^)/3'
_refine_ls_weighting_scheme calc
_refine_ls_wR_factor_gt 0.1233
_refine_ls_wR_factor_ref 0.1358
_reflns_Friedel_coverage 0.000
_reflns_number_gt 3811
_reflns_number_total 5250
_reflns_threshold_expression 'I > 2\s(I)'
_cod_data_source_file d4ce00616j2.cif
_cod_data_source_block 1d
_cod_depositor_comments 'Adding full bibliography for 7249135--7249139.cif.'
_cod_database_code 7249138
_shelx_shelxl_version_number 2019/3
_shelx_space_group_comment
;
The symmetry employed for this shelxl refinement is uniquely defined
by the following loop, which should always be used as a source of
symmetry information in preference to the above space-group names.
They are only intended as comments.
;
_shelx_estimated_absorpt_t_min 0.924
_shelx_estimated_absorpt_t_max 0.948

loop_
_space_group_symop_operation_xyz
'x, y, z'
'-x, -y, -z'

loop_
_atom_site_label
_atom_site_type_symbol
_atom_site_fract_x
_atom_site_fract_y
_atom_site_fract_z
_atom_site_U_iso_or_equiv
_atom_site_adp_type
_atom_site_occupancy
_atom_site_site_symmetry_order
_atom_site_calc_flag
_atom_site_refinement_flags_posn
_atom_site_refinement_flags_adp
_atom_site_refinement_flags_occupancy
_atom_site_disorder_assembly
_atom_site_disorder_group
C1 C 0.1174(3) 0.2095(2) 0.7962(2) 0.0188(6) Uani 1 1 d . . . . .
H1 H 0.036120 0.182552 0.822538 0.023 Uiso 1 1 calc R U . . .
C2 C 0.0671(3) 0.1590(2) 0.6646(2) 0.0173(6) Uani 1 1 d . . . . .
H2A H -0.021058 0.182323 0.636945 0.021 Uiso 1 1 calc R U . . .
H2B H 0.040413 0.075270 0.633557 0.021 Uiso 1 1 calc R U . . .
C3 C 0.1898(3) 0.1994(2) 0.6212(2) 0.0140(6) Uani 1 1 d . . . . .
C4 C 0.2297(3) 0.3307(2) 0.6734(2) 0.0140(6) Uani 1 1 d . . . . .
H4A H 0.308294 0.358404 0.646244 0.017 Uiso 1 1 calc R U . . .
H4B H 0.142730 0.355203 0.645716 0.017 Uiso 1 1 calc R U . . .
C5 C 0.2819(3) 0.3847(2) 0.8061(2) 0.0151(6) Uani 1 1 d . . . . .
C6 C 0.1575(3) 0.3395(2) 0.8453(2) 0.0172(6) Uani 1 1 d . . . . .
H6A H 0.188849 0.371414 0.930119 0.021 Uiso 1 1 calc R U . . .
H6B H 0.069970 0.364390 0.819474 0.021 Uiso 1 1 calc R U . . .
C7 C 0.2515(3) 0.1717(2) 0.8395(2) 0.0204(7) Uani 1 1 d . . . . .
H7A H 0.226593 0.088093 0.809190 0.025 Uiso 1 1 calc R U . . .
H7B H 0.283379 0.203432 0.924256 0.025 Uiso 1 1 calc R U . . .
C8 C 0.3258(3) 0.1641(2) 0.6678(2) 0.0170(6) Uani 1 1 d . . . . .
H8A H 0.302767 0.080460 0.636411 0.020 Uiso 1 1 calc R U . . .
H8B H 0.406642 0.190758 0.642047 0.020 Uiso 1 1 calc R U . . .
C9 C 0.3753(3) 0.2137(2) 0.7990(2) 0.0177(6) Uani 1 1 d . . . . .
H9 H 0.463210 0.188818 0.826464 0.021 Uiso 1 1 calc R U . . .
C10 C 0.4155(3) 0.3435(2) 0.8481(2) 0.0162(6) Uani 1 1 d . . . . .
H10A H 0.497435 0.370570 0.823667 0.019 Uiso 1 1 calc R U . . .
H10B H 0.448347 0.375417 0.932916 0.019 Uiso 1 1 calc R U . . .
C11 C 0.1384(3) 0.1540(2) 0.4906(2) 0.0139(6) Uani 1 1 d . . . . .
C12 C 0.2213(3) 0.1000(2) 0.4245(2) 0.0151(6) Uani 1 1 d . . . . .
H12 H 0.309780 0.087930 0.461001 0.018 Uiso 1 1 calc R U . . .
C13 C 0.1759(3) 0.0638(2) 0.3064(2) 0.0163(6) Uani 1 1 d . . . . .
C14 C 0.0471(3) 0.0794(2) 0.2500(2) 0.0151(6) Uani 1 1 d . . . . .
C15 C -0.0365(3) 0.1326(2) 0.3150(2) 0.0150(6) Uani 1 1 d . . . . .
C16 C 0.0082(3) 0.1691(2) 0.4333(2) 0.0154(6) Uani 1 1 d . . . . .
H16 H -0.050626 0.204930 0.476001 0.018 Uiso 1 1 calc R U . . .
C17 C 0.3764(3) -0.0197(3) 0.2852(3) 0.0277(7) Uani 1 1 d . . . . .
H17A H 0.419666 -0.056918 0.225993 0.042 Uiso 1 1 calc R U . . .
H17B H 0.346629 -0.071501 0.318523 0.042 Uiso 1 1 calc R U . . .
H17C H 0.448816 0.048847 0.345378 0.042 Uiso 1 1 calc R U . . .
C18 C -0.2666(3) 0.1782(3) 0.3093(3) 0.0252(7) Uani 1 1 d . . . . .
H18A H -0.357827 0.170567 0.253159 0.038 Uiso 1 1 calc R U . . .
H18B H -0.226559 0.257351 0.365310 0.038 Uiso 1 1 calc R U . . .
H18C H -0.286600 0.130231 0.348852 0.038 Uiso 1 1 calc R U . . .
C19 C 0.3244(3) 0.5135(2) 0.8495(2) 0.0149(6) Uani 1 1 d . . . . .
C20 C 0.2542(3) 0.5823(2) 0.9162(2) 0.0180(6) Uani 1 1 d . . . . .
H20 H 0.177197 0.549017 0.936647 0.022 Uiso 1 1 calc R U . . .
C21 C 0.2954(3) 0.6988(2) 0.9530(2) 0.0185(6) Uani 1 1 d . . . . .
C22 C 0.4084(3) 0.7505(2) 0.9276(2) 0.0181(6) Uani 1 1 d . . . . .
C23 C 0.4817(3) 0.6827(2) 0.8622(2) 0.0177(6) Uani 1 1 d . . . . .
C24 C 0.4394(3) 0.5659(2) 0.8236(2) 0.0167(6) Uani 1 1 d . . . . .
H24 H 0.489560 0.520733 0.778774 0.020 Uiso 1 1 calc R U . . .
C25 C 0.0802(4) 0.7515(3) 0.9821(3) 0.0485(11) Uani 1 1 d . . . . .
H25A H 0.052614 0.744631 0.903149 0.073 Uiso 1 1 calc R U . . .
H25B H 0.050039 0.815013 1.030373 0.073 Uiso 1 1 calc R U . . .
H25C H 0.031475 0.681349 0.983553 0.073 Uiso 1 1 calc R U . . .
C26 C 0.6924(3) 0.6831(3) 0.7971(3) 0.0282(7) Uani 1 1 d . . . . .
H26A H 0.639964 0.625363 0.719129 0.042 Uiso 1 1 calc R U . . .
H26B H 0.732172 0.646664 0.845667 0.042 Uiso 1 1 calc R U . . .
H26C H 0.772874 0.736702 0.795259 0.042 Uiso 1 1 calc R U . . .
O1 O 0.2516(2) 0.00998(17) 0.23544(16) 0.0227(5) Uani 1 1 d . . . . .
O2 O 0.0090(2) 0.04156(17) 0.13354(16) 0.0216(5) Uani 1 1 d . . . . .
H2 H -0.079372 0.039599 0.107468 0.032 Uiso 1 1 calc R U . . .
O3 O -0.1627(2) 0.14368(16) 0.25174(15) 0.0187(4) Uani 1 1 d . . . . .
O4 O 0.2320(2) 0.77078(17) 1.02360(18) 0.0281(5) Uani 1 1 d . . . . .
O5 O 0.4551(2) 0.86528(15) 0.96547(17) 0.0210(5) Uani 1 1 d . . . . .
H5 H 0.386376 0.894363 0.978708 0.032 Uiso 1 1 calc R U . . .
O6 O 0.5935(2) 0.74231(16) 0.84255(17) 0.0233(5) Uani 1 1 d . . . . .
O7 O 0.2680(2) 1.00229(17) 1.01689(17) 0.0199(5) Uani 1 1 d . . . . .
H7C H 0.336(4) 1.058(3) 1.033(3) 0.030 Uiso 1 1 d . U . . .
H7D H 0.243(4) 1.012(3) 1.072(3) 0.030 Uiso 1 1 d . U . . .
C27 C 0.6752(3) 0.4036(2) 0.5470(3) 0.0228(7) Uani 1 1 d . . . . .
C28 C 0.7736(3) 0.4099(3) 0.6449(3) 0.0253(7) Uani 1 1 d . . . . .
C29 C 0.9076(3) 0.4906(3) 0.6953(3) 0.0261(7) Uani 1 1 d . . . . .
H29 H 0.975768 0.494226 0.761735 0.031 Uiso 1 1 calc R U . . .
C30 C 0.9415(4) 0.5653(3) 0.6489(3) 0.0307(8) Uani 1 1 d . . . . .
H30 H 1.032597 0.621503 0.684029 0.037 Uiso 1 1 calc R U . . .
C31 C 0.8427(4) 0.5589(3) 0.5509(3) 0.0368(9) Uani 1 1 d . . . . .
H31 H 0.866814 0.610568 0.518985 0.044 Uiso 1 1 calc R U . . .
C32 C 0.7100(4) 0.4780(3) 0.4995(3) 0.0301(8) Uani 1 1 d . . . . .
H32 H 0.642977 0.473413 0.432012 0.036 Uiso 1 1 calc R U . . .
Cl1 Cl 0.50652(8) 0.30309(7) 0.48215(7) 0.0346(2) Uani 1 1 d . . . . .
Cl2 Cl 0.73260(9) 0.31834(8) 0.70674(9) 0.0471(3) Uani 1 1 d . . . . .

loop_
_atom_site_aniso_label
_atom_site_aniso_U_11
_atom_site_aniso_U_22
_atom_site_aniso_U_33
_atom_site_aniso_U_23
_atom_site_aniso_U_13
_atom_site_aniso_U_12
C1 0.0209(15) 0.0186(15) 0.0159(14) 0.0070(12) 0.0075(12) 0.0004(12)
C2 0.0185(15) 0.0135(14) 0.0163(14) 0.0033(12) 0.0053(12) 0.0017(12)
C3 0.0145(14) 0.0112(14) 0.0121(14) 0.0011(11) 0.0043(11) 0.0016(11)
C4 0.0156(14) 0.0113(14) 0.0125(14) 0.0028(11) 0.0035(11) 0.0035(11)
C5 0.0131(14) 0.0172(15) 0.0132(14) 0.0048(12) 0.0038(11) 0.0034(11)
C6 0.0189(15) 0.0161(15) 0.0136(14) 0.0035(12) 0.0042(12) 0.0045(12)
C7 0.0266(17) 0.0129(15) 0.0165(15) 0.0042(12) 0.0030(12) 0.0017(12)
C8 0.0187(15) 0.0127(14) 0.0161(14) 0.0024(12) 0.0049(12) 0.0040(12)
C9 0.0203(15) 0.0135(14) 0.0160(15) 0.0040(12) 0.0019(12) 0.0069(12)
C10 0.0159(15) 0.0146(14) 0.0146(14) 0.0038(12) 0.0020(11) 0.0046(12)
C11 0.0156(14) 0.0091(13) 0.0136(14) 0.0023(11) 0.0041(11) 0.0001(11)
C12 0.0119(14) 0.0142(14) 0.0163(14) 0.0038(12) 0.0038(11) 0.0030(11)
C13 0.0155(14) 0.0161(14) 0.0171(15) 0.0042(12) 0.0090(12) 0.0045(12)
C14 0.0176(15) 0.0135(14) 0.0106(14) 0.0016(11) 0.0054(11) 0.0018(11)
C15 0.0125(14) 0.0137(14) 0.0166(14) 0.0049(12) 0.0029(11) 0.0029(11)
C16 0.0161(14) 0.0125(14) 0.0158(14) 0.0020(12) 0.0078(12) 0.0045(11)
C17 0.0244(17) 0.0324(18) 0.0217(16) 0.0020(14) 0.0081(13) 0.0170(14)
C18 0.0175(16) 0.0368(19) 0.0247(16) 0.0131(15) 0.0083(13) 0.0133(14)
C19 0.0123(14) 0.0152(14) 0.0105(13) 0.0009(11) -0.0003(11) 0.0029(11)
C20 0.0155(14) 0.0193(15) 0.0149(14) 0.0047(12) 0.0019(12) 0.0032(12)
C21 0.0174(15) 0.0196(15) 0.0131(14) 0.0018(12) 0.0014(12) 0.0078(12)
C22 0.0208(16) 0.0119(15) 0.0131(14) 0.0014(12) -0.0018(12) 0.0014(12)
C23 0.0191(15) 0.0163(15) 0.0129(14) 0.0040(12) 0.0024(12) 0.0012(12)
C24 0.0195(15) 0.0138(14) 0.0113(14) 0.0006(11) 0.0031(11) 0.0041(12)
C25 0.030(2) 0.039(2) 0.058(3) -0.0063(19) 0.0280(19) 0.0046(17)
C26 0.0272(18) 0.0246(17) 0.0317(18) 0.0094(14) 0.0133(14) 0.0039(14)
O1 0.0205(11) 0.0311(12) 0.0170(10) 0.0052(9) 0.0097(9) 0.0148(9)
O2 0.0194(11) 0.0295(12) 0.0134(10) 0.0048(9) 0.0050(8) 0.0099(9)
O3 0.0169(10) 0.0255(11) 0.0130(10) 0.0055(8) 0.0045(8) 0.0106(9)
O4 0.0247(12) 0.0199(11) 0.0299(12) -0.0009(9) 0.0062(9) 0.0109(9)
O5 0.0257(11) 0.0125(10) 0.0229(11) 0.0035(9) 0.0089(9) 0.0076(9)
O6 0.0270(11) 0.0150(10) 0.0254(11) 0.0046(9) 0.0121(9) 0.0030(9)
O7 0.0215(12) 0.0166(11) 0.0191(11) 0.0036(9) 0.0104(9) 0.0021(9)
C27 0.0210(16) 0.0178(16) 0.0245(16) 0.0019(13) 0.0094(13) 0.0055(13)
C28 0.0234(17) 0.0252(17) 0.0364(18) 0.0174(15) 0.0153(14) 0.0109(14)
C29 0.0234(17) 0.0273(17) 0.0268(17) 0.0111(14) 0.0062(14) 0.0077(14)
C30 0.0280(18) 0.0270(18) 0.0293(18) 0.0087(15) 0.0062(15) -0.0019(14)
C31 0.047(2) 0.0304(19) 0.0305(19) 0.0166(16) 0.0095(17) -0.0013(16)
C32 0.0354(19) 0.0284(18) 0.0199(16) 0.0081(14) 0.0042(14) 0.0022(15)
Cl1 0.0231(4) 0.0300(5) 0.0405(5) 0.0073(4) 0.0082(4) 0.0010(3)
Cl2 0.0292(5) 0.0564(6) 0.0751(7) 0.0516(6) 0.0136(5) 0.0077(4)

loop_
_atom_type_symbol
_atom_type_description
_atom_type_scat_dispersion_real
_atom_type_scat_dispersion_imag
_atom_type_scat_source
C C 0.0033 0.0016 'International Tables Vol C Tables 4.2.6.8 and 6.1.1.4'
H H 0.0000 0.0000 'International Tables Vol C Tables 4.2.6.8 and 6.1.1.4'
Cl Cl 0.1484 0.1585 'International Tables Vol C Tables 4.2.6.8 and 6.1.1.4'
O O 0.0106 0.0060 'International Tables Vol C Tables 4.2.6.8 and 6.1.1.4'

loop_
_geom_angle_atom_site_label_1
_geom_angle_atom_site_label_2
_geom_angle_atom_site_label_3
_geom_angle
_geom_angle_site_symmetry_1
_geom_angle_site_symmetry_3
_geom_angle_publ_flag
C7 C1 C2 109.8(2) . . ?
C7 C1 C6 109.2(2) . . ?
C2 C1 C6 109.9(2) . . ?
C7 C1 H1 109.3 . . ?
C2 C1 H1 109.3 . . ?
C6 C1 H1 109.3 . . ?
C1 C2 C3 110.6(2) . . ?
C1 C2 H2A 109.5 . . ?
C3 C2 H2A 109.5 . . ?
C1 C2 H2B 109.5 . . ?
C3 C2 H2B 109.5 . . ?
H2A C2 H2B 108.1 . . ?
C11 C3 C8 113.1(2) . . ?
C11 C3 C2 111.0(2) . . ?
C8 C3 C2 108.2(2) . . ?
C11 C3 C4 108.8(2) . . ?
C8 C3 C4 107.8(2) . . ?
C2 C3 C4 107.8(2) . . ?
C5 C4 C3 112.6(2) . . ?
C5 C4 H4A 109.1 . . ?
C3 C4 H4A 109.1 . . ?
C5 C4 H4B 109.1 . . ?
C3 C4 H4B 109.1 . . ?
H4A C4 H4B 107.8 . . ?
C19 C5 C6 113.7(2) . . ?
C19 C5 C10 110.5(2) . . ?
C6 C5 C10 107.5(2) . . ?
C19 C5 C4 108.9(2) . . ?
C6 C5 C4 107.7(2) . . ?
C10 C5 C4 108.5(2) . . ?
C1 C6 C5 111.0(2) . . ?
C1 C6 H6A 109.4 . . ?
C5 C6 H6A 109.4 . . ?
C1 C6 H6B 109.4 . . ?
C5 C6 H6B 109.4 . . ?
H6A C6 H6B 108.0 . . ?
C1 C7 C9 108.8(2) . . ?
C1 C7 H7A 109.9 . . ?
C9 C7 H7A 109.9 . . ?
C1 C7 H7B 109.9 . . ?
C9 C7 H7B 109.9 . . ?
H7A C7 H7B 108.3 . . ?
C9 C8 C3 111.2(2) . . ?
C9 C8 H8A 109.4 . . ?
C3 C8 H8A 109.4 . . ?
C9 C8 H8B 109.4 . . ?
C3 C8 H8B 109.4 . . ?
H8A C8 H8B 108.0 . . ?
C7 C9 C8 109.8(2) . . ?
C7 C9 C10 109.7(2) . . ?
C8 C9 C10 109.6(2) . . ?
C7 C9 H9 109.2 . . ?
C8 C9 H9 109.2 . . ?
C10 C9 H9 109.2 . . ?
C9 C10 C5 110.5(2) . . ?
C9 C10 H10A 109.5 . . ?
C5 C10 H10A 109.5 . . ?
C9 C10 H10B 109.5 . . ?
C5 C10 H10B 109.5 . . ?
H10A C10 H10B 108.1 . . ?
C12 C11 C16 117.7(2) . . ?
C12 C11 C3 121.6(2) . . ?
C16 C11 C3 120.6(2) . . ?
C13 C12 C11 120.8(3) . . ?
C13 C12 H12 119.6 . . ?
C11 C12 H12 119.6 . . ?
O1 C13 C14 114.4(2) . . ?
O1 C13 C12 124.2(2) . . ?
C14 C13 C12 121.3(2) . . ?
O2 C14 C13 118.2(2) . . ?
O2 C14 C15 123.5(2) . . ?
C13 C14 C15 118.3(2) . . ?
O3 C15 C16 125.1(2) . . ?
O3 C15 C14 114.2(2) . . ?
C16 C15 C14 120.7(2) . . ?
C15 C16 C11 121.2(2) . . ?
C15 C16 H16 119.4 . . ?
C11 C16 H16 119.4 . . ?
O1 C17 H17A 109.5 . . ?
O1 C17 H17B 109.5 . . ?
H17A C17 H17B 109.5 . . ?
O1 C17 H17C 109.5 . . ?
H17A C17 H17C 109.5 . . ?
H17B C17 H17C 109.5 . . ?
O3 C18 H18A 109.5 . . ?
O3 C18 H18B 109.5 . . ?
H18A C18 H18B 109.5 . . ?
O3 C18 H18C 109.5 . . ?
H18A C18 H18C 109.5 . . ?
H18B C18 H18C 109.5 . . ?
C20 C19 C24 117.9(2) . . ?
C20 C19 C5 122.6(2) . . ?
C24 C19 C5 119.5(2) . . ?
C21 C20 C19 120.7(3) . . ?
C21 C20 H20 119.6 . . ?
C19 C20 H20 119.6 . . ?
C22 C21 C20 121.5(3) . . ?
C22 C21 O4 116.0(2) . . ?
C20 C21 O4 122.4(3) . . ?
O5 C22 C21 123.1(3) . . ?
O5 C22 C23 118.4(2) . . ?
C21 C22 C23 118.5(2) . . ?
O6 C23 C24 125.7(3) . . ?
O6 C23 C22 114.0(2) . . ?
C24 C23 C22 120.3(3) . . ?
C23 C24 C19 121.1(3) . . ?
C23 C24 H24 119.4 . . ?
C19 C24 H24 119.4 . . ?
O4 C25 H25A 109.5 . . ?
O4 C25 H25B 109.5 . . ?
H25A C25 H25B 109.5 . . ?
O4 C25 H25C 109.5 . . ?
H25A C25 H25C 109.5 . . ?
H25B C25 H25C 109.5 . . ?
O6 C26 H26A 109.5 . . ?
O6 C26 H26B 109.5 . . ?
H26A C26 H26B 109.5 . . ?
O6 C26 H26C 109.5 . . ?
H26A C26 H26C 109.5 . . ?
H26B C26 H26C 109.5 . . ?
C13 O1 C17 117.8(2) . . ?
C14 O2 H2 109.5 . . ?
C15 O3 C18 117.1(2) . . ?
C21 O4 C25 116.4(2) . . ?
C22 O5 H5 109.5 . . ?
C23 O6 C26 117.6(2) . . ?
H7C O7 H7D 108(3) . . ?
C32 C27 C28 120.2(3) . . ?
C32 C27 Cl1 118.9(2) . . ?
C28 C27 Cl1 120.9(2) . . ?
C29 C28 C27 120.0(3) . . ?
C29 C28 Cl2 118.8(2) . . ?
C27 C28 Cl2 121.2(2) . . ?
C30 C29 C28 119.8(3) . . ?
C30 C29 H29 120.1 . . ?
C28 C29 H29 120.1 . . ?
C29 C30 C31 120.1(3) . . ?
C29 C30 H30 120.0 . . ?
C31 C30 H30 120.0 . . ?
C32 C31 C30 120.5(3) . . ?
C32 C31 H31 119.8 . . ?
C30 C31 H31 119.8 . . ?
C31 C32 C27 119.4(3) . . ?
C31 C32 H32 120.3 . . ?
C27 C32 H32 120.3 . . ?

loop_
_geom_bond_atom_site_label_1
_geom_bond_atom_site_label_2
_geom_bond_distance
_geom_bond_site_symmetry_2
_geom_bond_publ_flag
C1 C7 1.528(4) . ?
C1 C2 1.536(4) . ?
C1 C6 1.537(4) . ?
C1 H1 1.0000 . ?
C2 C3 1.541(4) . ?
C2 H2A 0.9900 . ?
C2 H2B 0.9900 . ?
C3 C11 1.528(4) . ?
C3 C8 1.536(4) . ?
C3 C4 1.551(4) . ?
C4 C5 1.548(4) . ?
C4 H4A 0.9900 . ?
C4 H4B 0.9900 . ?
C5 C19 1.527(4) . ?
C5 C6 1.541(4) . ?
C5 C10 1.547(4) . ?
C6 H6A 0.9900 . ?
C6 H6B 0.9900 . ?
C7 C9 1.531(4) . ?
C7 H7A 0.9900 . ?
C7 H7B 0.9900 . ?
C8 C9 1.532(4) . ?
C8 H8A 0.9900 . ?
C8 H8B 0.9900 . ?
C9 C10 1.534(4) . ?
C9 H9 1.0000 . ?
C10 H10A 0.9900 . ?
C10 H10B 0.9900 . ?
C11 C12 1.399(4) . ?
C11 C16 1.399(4) . ?
C12 C13 1.388(4) . ?
C12 H12 0.9500 . ?
C13 O1 1.381(3) . ?
C13 C14 1.387(4) . ?
C14 O2 1.366(3) . ?
C14 C15 1.394(4) . ?
C15 O3 1.376(3) . ?
C15 C16 1.388(4) . ?
C16 H16 0.9500 . ?
C17 O1 1.422(3) . ?
C17 H17A 0.9800 . ?
C17 H17B 0.9800 . ?
C17 H17C 0.9800 . ?
C18 O3 1.428(3) . ?
C18 H18A 0.9800 . ?
C18 H18B 0.9800 . ?
C18 H18C 0.9800 . ?
C19 C20 1.393(4) . ?
C19 C24 1.397(4) . ?
C20 C21 1.386(4) . ?
C20 H20 0.9500 . ?
C21 C22 1.374(4) . ?
C21 O4 1.392(3) . ?
C22 O5 1.367(3) . ?
C22 C23 1.399(4) . ?
C23 O6 1.371(3) . ?
C23 C24 1.388(4) . ?
C24 H24 0.9500 . ?
C25 O4 1.396(4) . ?
C25 H25A 0.9800 . ?
C25 H25B 0.9800 . ?
C25 H25C 0.9800 . ?
C26 O6 1.428(4) . ?
C26 H26A 0.9800 . ?
C26 H26B 0.9800 . ?
C26 H26C 0.9800 . ?
O2 H2 0.8400 . ?
O5 H5 0.8400 . ?
O7 H7C 0.83(4) . ?
O7 H7D 0.79(4) . ?
C27 C32 1.385(4) . ?
C27 C28 1.385(4) . ?
C27 Cl1 1.738(3) . ?
C28 C29 1.385(4) . ?
C28 Cl2 1.733(3) . ?
C29 C30 1.374(4) . ?
C29 H29 0.9500 . ?
C30 C31 1.387(5) . ?
C30 H30 0.9500 . ?
C31 C32 1.378(5) . ?
C31 H31 0.9500 . ?
C32 H32 0.9500 . ?

loop_
_geom_hbond_atom_site_label_D
_geom_hbond_atom_site_label_H
_geom_hbond_atom_site_label_A
_geom_hbond_distance_DH
_geom_hbond_distance_HA
_geom_hbond_distance_DA
_geom_hbond_angle_DHA
_geom_hbond_site_symmetry_A
_geom_hbond_publ_flag
O2 H2 O3 0.84 2.30 2.713(3) 110.7 . yes
O2 H2 O7 0.84 2.00 2.781(3) 154.6 2_566 yes
O5 H5 O7 0.84 1.96 2.773(3) 163.1 . yes
O7 H7C O5 0.83(4) 2.11(4) 2.880(3) 154(3) 2_677 yes
O7 H7C O6 0.83(4) 2.42(3) 3.070(3) 136(3) 2_677 yes
O7 H7D O1 0.79(4) 2.14(4) 2.892(3) 157(3) 1_566 yes
O7 H7D O2 0.79(4) 2.62(3) 3.250(3) 137(3) 1_566 yes

loop_
_geom_torsion_atom_site_label_1
_geom_torsion_atom_site_label_2
_geom_torsion_atom_site_label_3
_geom_torsion_atom_site_label_4
_geom_torsion
_geom_torsion_site_symmetry_1
_geom_torsion_site_symmetry_2
_geom_torsion_site_symmetry_3
_geom_torsion_site_symmetry_4
_geom_torsion_publ_flag
C7 C1 C2 C3 -60.4(3) . . . . ?
C6 C1 C2 C3 59.8(3) . . . . ?
C1 C2 C3 C11 -177.3(2) . . . . ?
C1 C2 C3 C8 58.0(3) . . . . ?
C1 C2 C3 C4 -58.3(3) . . . . ?
C11 C3 C4 C5 179.4(2) . . . . ?
C8 C3 C4 C5 -57.6(3) . . . . ?
C2 C3 C4 C5 59.0(3) . . . . ?
C3 C4 C5 C19 177.7(2) . . . . ?
C3 C4 C5 C6 -58.6(3) . . . . ?
C3 C4 C5 C10 57.4(3) . . . . ?
C7 C1 C6 C5 60.9(3) . . . . ?
C2 C1 C6 C5 -59.7(3) . . . . ?
C19 C5 C6 C1 178.5(2) . . . . ?
C10 C5 C6 C1 -58.9(3) . . . . ?
C4 C5 C6 C1 57.8(3) . . . . ?
C2 C1 C7 C9 60.3(3) . . . . ?
C6 C1 C7 C9 -60.3(3) . . . . ?
C11 C3 C8 C9 178.7(2) . . . . ?
C2 C3 C8 C9 -57.9(3) . . . . ?
C4 C3 C8 C9 58.4(3) . . . . ?
C1 C7 C9 C8 -59.8(3) . . . . ?
C1 C7 C9 C10 60.7(3) . . . . ?
C3 C8 C9 C7 59.8(3) . . . . ?
C3 C8 C9 C10 -60.7(3) . . . . ?
C7 C9 C10 C5 -60.8(3) . . . . ?
C8 C9 C10 C5 59.7(3) . . . . ?
C19 C5 C10 C9 -176.8(2) . . . . ?
C6 C5 C10 C9 58.7(3) . . . . ?
C4 C5 C10 C9 -57.5(3) . . . . ?
C8 C3 C11 C12 -8.3(4) . . . . ?
C2 C3 C11 C12 -130.2(3) . . . . ?
C4 C3 C11 C12 111.4(3) . . . . ?
C8 C3 C11 C16 174.0(2) . . . . ?
C2 C3 C11 C16 52.1(3) . . . . ?
C4 C3 C11 C16 -66.3(3) . . . . ?
C16 C11 C12 C13 0.6(4) . . . . ?
C3 C11 C12 C13 -177.2(2) . . . . ?
C11 C12 C13 O1 180.0(2) . . . . ?
C11 C12 C13 C14 -0.3(4) . . . . ?
O1 C13 C14 O2 -0.2(4) . . . . ?
C12 C13 C14 O2 -180.0(2) . . . . ?
O1 C13 C14 C15 179.8(2) . . . . ?
C12 C13 C14 C15 0.0(4) . . . . ?
O2 C14 C15 O3 0.4(4) . . . . ?
C13 C14 C15 O3 -179.6(2) . . . . ?
O2 C14 C15 C16 180.0(2) . . . . ?
C13 C14 C15 C16 0.0(4) . . . . ?
O3 C15 C16 C11 179.8(2) . . . . ?
C14 C15 C16 C11 0.3(4) . . . . ?
C12 C11 C16 C15 -0.6(4) . . . . ?
C3 C11 C16 C15 177.2(2) . . . . ?
C6 C5 C19 C20 -1.3(4) . . . . ?
C10 C5 C19 C20 -122.1(3) . . . . ?
C4 C5 C19 C20 118.8(3) . . . . ?
C6 C5 C19 C24 177.7(2) . . . . ?
C10 C5 C19 C24 56.8(3) . . . . ?
C4 C5 C19 C24 -62.3(3) . . . . ?
C24 C19 C20 C21 1.6(4) . . . . ?
C5 C19 C20 C21 -179.5(2) . . . . ?
C19 C20 C21 C22 -1.6(4) . . . . ?
C19 C20 C21 O4 -177.3(2) . . . . ?
C20 C21 C22 O5 -177.9(2) . . . . ?
O4 C21 C22 O5 -1.8(4) . . . . ?
C20 C21 C22 C23 0.5(4) . . . . ?
O4 C21 C22 C23 176.5(2) . . . . ?
O5 C22 C23 O6 -0.9(4) . . . . ?
C21 C22 C23 O6 -179.4(2) . . . . ?
O5 C22 C23 C24 179.0(2) . . . . ?
C21 C22 C23 C24 0.5(4) . . . . ?
O6 C23 C24 C19 179.4(2) . . . . ?
C22 C23 C24 C19 -0.5(4) . . . . ?
C20 C19 C24 C23 -0.5(4) . . . . ?
C5 C19 C24 C23 -179.6(2) . . . . ?
C14 C13 O1 C17 -173.5(2) . . . . ?
C12 C13 O1 C17 6.2(4) . . . . ?
C16 C15 O3 C18 -10.8(4) . . . . ?
C14 C15 O3 C18 168.8(2) . . . . ?
C22 C21 O4 C25 125.9(3) . . . . ?
C20 C21 O4 C25 -58.1(4) . . . . ?
C24 C23 O6 C26 -12.2(4) . . . . ?
C22 C23 O6 C26 167.7(2) . . . . ?
C32 C27 C28 C29 -0.3(5) . . . . ?
Cl1 C27 C28 C29 180.0(2) . . . . ?
C32 C27 C28 Cl2 179.6(2) . . . . ?
Cl1 C27 C28 Cl2 -0.1(4) . . . . ?
C27 C28 C29 C30 1.0(5) . . . . ?
Cl2 C28 C29 C30 -178.9(2) . . . . ?
C28 C29 C30 C31 -1.0(5) . . . . ?
C29 C30 C31 C32 0.2(5) . . . . ?
C30 C31 C32 C27 0.5(5) . . . . ?
C28 C27 C32 C31 -0.5(5) . . . . ?
Cl1 C27 C32 C31 179.3(3) . . . . ?
